data_7024280
loop_
_publ_author_name
'Jana, Anukul'
'Roesky, Herbert W.'
'Schulzke, Carola'

_publ_section_title
;
 Reactivity of germanium(II) hydride with nitrous oxide, trimethylsilyl
 azide, ketones, and alkynes and the reaction of a methyl analogue with
 trimethylsilyl diazomethane.
;
_journal_issue 1
_journal_name_full 'Dalton transactions (Cambridge, England : 2003)'
_journal_page_first 132
_journal_page_last 138
_journal_paper_doi 10.1039/b914164b
_journal_volume 39
_journal_year 2010
_chemical_formula_sum 'C35 H45 F3 Ge N2 O S'
_chemical_formula_weight 671.38
_chemical_name_systematic
;
?
;
_space_group_IT_number 14
_symmetry_cell_setting monoclinic
_symmetry_space_group_name_Hall '-P 2ybc'
_symmetry_space_group_name_H-M 'P 1 21/c 1'
_atom_sites_solution_hydrogens geom
_atom_sites_solution_primary direct
_atom_sites_solution_secondary difmap
_audit_creation_method SHELXL-97
_cell_angle_alpha 90.00
_cell_angle_beta 98.61(3)
_cell_angle_gamma 90.00
_cell_formula_units_Z 4
_cell_length_a 12.142(2)
_cell_length_b 8.7405(17)
_cell_length_c 32.073(6)
_cell_measurement_reflns_used 26340
_cell_measurement_temperature 133(2)
_cell_measurement_theta_max 51.8
_cell_measurement_theta_min 2.6
_cell_volume 3365.5(11)
_computing_structure_refinement 'SHELXL-97 (Sheldrick, 1997)'
_diffrn_ambient_temperature 133(2)
_diffrn_measured_fraction_theta_full 0.991
_diffrn_measured_fraction_theta_max 0.991
_diffrn_measurement_device_type IPDSII
_diffrn_radiation_monochromator graphite
_diffrn_radiation_source 'fine-focus sealed tube'
_diffrn_radiation_type MoK\a
_diffrn_radiation_wavelength 0.71073
_diffrn_reflns_av_R_equivalents 0.0561
_diffrn_reflns_av_sigmaI/netI 0.0353
_diffrn_reflns_limit_h_max 14
_diffrn_reflns_limit_h_min -12
_diffrn_reflns_limit_k_max 10
_diffrn_reflns_limit_k_min -10
_diffrn_reflns_limit_l_max 39
_diffrn_reflns_limit_l_min -39
_diffrn_reflns_number 25583
_diffrn_reflns_theta_full 25.91
_diffrn_reflns_theta_max 25.91
_diffrn_reflns_theta_min 1.28
_exptl_absorpt_coefficient_mu 1.018
_exptl_absorpt_correction_T_max 0.7366
_exptl_absorpt_correction_T_min 0.6550
_exptl_absorpt_correction_type numerical
_exptl_absorpt_process_details 'face indexed'
_exptl_crystal_colour yellow
_exptl_crystal_density_diffrn 1.325
_exptl_crystal_density_method 'not measured'
_exptl_crystal_description block
_exptl_crystal_F_000 1408
_exptl_crystal_size_max 0.47
_exptl_crystal_size_mid 0.43
_exptl_crystal_size_min 0.37
_refine_diff_density_max 1.115
_refine_diff_density_min -0.607
_refine_diff_density_rms 0.080
_refine_ls_extinction_method none
_refine_ls_goodness_of_fit_ref 1.199
_refine_ls_hydrogen_treatment constr
_refine_ls_matrix_type full
_refine_ls_number_parameters 388
_refine_ls_number_reflns 6486
_refine_ls_number_restraints 0
_refine_ls_restrained_S_all 1.199
_refine_ls_R_factor_all 0.0578
_refine_ls_R_factor_gt 0.0537
_refine_ls_shift/su_max 0.002
_refine_ls_shift/su_mean 0.000
_refine_ls_structure_factor_coef Fsqd
_refine_ls_weighting_details 'calc w=1/[\s^2^(Fo^2^)+(0.0566P)^2^+5.7562P] where P=(Fo^2^+2Fc^2^)/3'
_refine_ls_weighting_scheme calc
_refine_ls_wR_factor_gt 0.1363
_refine_ls_wR_factor_ref 0.1385
_reflns_number_gt 6047
_reflns_number_total 6486
_reflns_threshold_expression >2sigma(I)
_cod_data_source_file b914164b.txt
_cod_data_source_block ja54
_cod_original_sg_symbol_H-M P21/c
_cod_database_code 7024280

loop_
_symmetry_equiv_pos_as_xyz
'x, y, z'
'-x, y+1/2, -z+1/2'
'-x, -y, -z'
'x, -y-1/2, z-1/2'

loop_
_atom_site_label
_atom_site_type_symbol
_atom_site_fract_x
_atom_site_fract_y
_atom_site_fract_z
_atom_site_U_iso_or_equiv
_atom_site_adp_type
_atom_site_occupancy
_atom_site_symmetry_multiplicity
_atom_site_calc_flag
_atom_site_refinement_flags
Ge1 Ge 0.74229(3) 0.44016(4) 0.859025(10) 0.02075(12) Uani 1 1 d .
S1 S 0.51396(9) 0.01397(13) 0.83063(4) 0.0440(3) Uani 1 1 d .
F1 F 0.8738(2) 0.0978(4) 0.80014(9) 0.0595(8) Uani 1 1 d .
F2 F 0.7676(2) -0.0630(3) 0.82437(9) 0.0563(7) Uani 1 1 d .
F3 F 0.7342(2) 0.0025(3) 0.75950(7) 0.0526(7) Uani 1 1 d .
O1 O 0.7326(2) 0.2299(3) 0.85135(7) 0.0299(5) Uani 1 1 d .
N1 N 0.9003(2) 0.4440(3) 0.88880(8) 0.0181(5) Uani 1 1 d .
N2 N 0.6912(2) 0.4372(3) 0.91560(8) 0.0195(5) Uani 1 1 d .
C1 C 0.6935(3) 0.1881(5) 0.80903(11) 0.0333(8) Uani 1 1 d .
H1 H 0.7041 0.2777 0.7906 0.040 Uiso 1 1 calc R
C2 C 0.7675(3) 0.0598(5) 0.79795(13) 0.0424(10) Uani 1 1 d .
C3 C 0.5735(3) 0.1438(4) 0.80090(11) 0.0287(7) Uani 1 1 d .
C4 C 0.4997(4) 0.1977(5) 0.76863(12) 0.0401(9) Uani 1 1 d .
H4 H 0.5166 0.2722 0.7490 0.048 Uiso 1 1 calc R
C5 C 0.3913(3) 0.1276(6) 0.76774(14) 0.0459(10) Uani 1 1 d .
H5 H 0.3290 0.1502 0.7470 0.055 Uiso 1 1 calc R
C6 C 0.3882(3) 0.0288(5) 0.79882(15) 0.0431(10) Uani 1 1 d .
H6 H 0.3237 -0.0274 0.8029 0.052 Uiso 1 1 calc R
C7 C 0.9873(2) 0.3800(4) 0.86784(9) 0.0181(6) Uani 1 1 d .
C8 C 1.0294(3) 0.4647(4) 0.83644(9) 0.0209(6) Uani 1 1 d .
C9 C 1.1144(3) 0.3986(4) 0.81755(10) 0.0262(7) Uani 1 1 d .
H9 H 1.1432 0.4526 0.7959 0.031 Uiso 1 1 calc R
C10 C 1.1572(3) 0.2566(4) 0.82972(11) 0.0285(7) Uani 1 1 d .
H10 H 1.2167 0.2152 0.8172 0.034 Uiso 1 1 calc R
C11 C 1.1135(3) 0.1748(4) 0.86009(10) 0.0254(7) Uani 1 1 d .
H11 H 1.1429 0.0765 0.8679 0.030 Uiso 1 1 calc R
C12 C 1.0275(3) 0.2321(3) 0.87957(9) 0.0193(6) Uani 1 1 d .
C13 C 0.9846(3) 0.6208(4) 0.82137(10) 0.0263(7) Uani 1 1 d .
H13 H 0.9350 0.6586 0.8414 0.032 Uiso 1 1 calc R
C14 C 0.9156(3) 0.6081(5) 0.77753(11) 0.0354(8) Uani 1 1 d .
H14A H 0.8875 0.7095 0.7682 0.053 Uiso 1 1 calc R
H14B H 0.8527 0.5388 0.7787 0.053 Uiso 1 1 calc R
H14C H 0.9624 0.5679 0.7576 0.053 Uiso 1 1 calc R
C15 C 1.0784(3) 0.7383(4) 0.82025(12) 0.0347(8) Uani 1 1 d .
H15A H 1.0461 0.8369 0.8104 0.052 Uiso 1 1 calc R
H15B H 1.1285 0.7025 0.8010 0.052 Uiso 1 1 calc R
H15C H 1.1204 0.7502 0.8486 0.052 Uiso 1 1 calc R
C16 C 0.9760(3) 0.1384(4) 0.91174(10) 0.0233(7) Uani 1 1 d .
H16 H 0.8940 0.1587 0.9070 0.028 Uiso 1 1 calc R
C17 C 1.0206(3) 0.1837(4) 0.95713(11) 0.0319(8) Uani 1 1 d .
H17A H 0.9852 0.1205 0.9766 0.048 Uiso 1 1 calc R
H17B H 1.0038 0.2918 0.9615 0.048 Uiso 1 1 calc R
H17C H 1.1014 0.1681 0.9625 0.048 Uiso 1 1 calc R
C18 C 0.9926(3) -0.0339(4) 0.90658(12) 0.0318(8) Uani 1 1 d .
H18A H 0.9580 -0.0892 0.9278 0.048 Uiso 1 1 calc R
H18B H 1.0724 -0.0571 0.9102 0.048 Uiso 1 1 calc R
H18C H 0.9578 -0.0657 0.8783 0.048 Uiso 1 1 calc R
C19 C 1.0473(3) 0.5804(4) 0.93558(10) 0.0248(7) Uani 1 1 d .
H19A H 1.0936 0.5379 0.9159 0.037 Uiso 1 1 calc R
H19B H 1.0735 0.5420 0.9640 0.037 Uiso 1 1 calc R
H19C H 1.0524 0.6923 0.9355 0.037 Uiso 1 1 calc R
C20 C 0.9274(3) 0.5326(3) 0.92222(9) 0.0187(6) Uani 1 1 d .
C21 C 0.8488(3) 0.5846(3) 0.94698(10) 0.0210(6) Uani 1 1 d .
H21 H 0.8704 0.6671 0.9657 0.025 Uiso 1 1 calc R
C22 C 0.7418(3) 0.5258(3) 0.94647(9) 0.0203(6) Uani 1 1 d .
C23 C 0.6830(3) 0.5641(4) 0.98339(11) 0.0289(7) Uani 1 1 d .
H23A H 0.6090 0.5167 0.9793 0.043 Uiso 1 1 calc R
H23B H 0.6753 0.6753 0.9854 0.043 Uiso 1 1 calc R
H23C H 0.7265 0.5250 1.0094 0.043 Uiso 1 1 calc R
C24 C 0.5884(3) 0.3605(4) 0.91980(9) 0.0202(6) Uani 1 1 d .
C25 C 0.5921(3) 0.2167(4) 0.93937(10) 0.0241(7) Uani 1 1 d .
C26 C 0.4924(3) 0.1437(4) 0.94316(11) 0.0287(7) Uani 1 1 d .
H26 H 0.4937 0.0470 0.9567 0.034 Uiso 1 1 calc R
C27 C 0.3912(3) 0.2104(4) 0.92739(11) 0.0310(8) Uani 1 1 d .
H27 H 0.3236 0.1592 0.9302 0.037 Uiso 1 1 calc R
C28 C 0.3883(3) 0.3508(4) 0.90769(11) 0.0273(7) Uani 1 1 d .
H28 H 0.3184 0.3947 0.8966 0.033 Uiso 1 1 calc R
C29 C 0.4859(3) 0.4297(4) 0.90371(10) 0.0230(6) Uani 1 1 d .
C30 C 0.7021(3) 0.1380(4) 0.95638(11) 0.0274(7) Uani 1 1 d .
H30 H 0.7634 0.2004 0.9474 0.033 Uiso 1 1 calc R
C31 C 0.7214(3) 0.1333(5) 1.00466(12) 0.0408(9) Uani 1 1 d .
H31A H 0.7164 0.2371 1.0157 0.061 Uiso 1 1 calc R
H31B H 0.7956 0.0912 1.0146 0.061 Uiso 1 1 calc R
H31C H 0.6648 0.0685 1.0145 0.061 Uiso 1 1 calc R
C32 C 0.7094(4) -0.0206(5) 0.93817(15) 0.0459(10) Uani 1 1 d .
H32A H 0.7810 -0.0670 0.9497 0.069 Uiso 1 1 calc R
H32B H 0.7034 -0.0138 0.9074 0.069 Uiso 1 1 calc R
H32C H 0.6485 -0.0838 0.9456 0.069 Uiso 1 1 calc R
C33 C 0.4781(3) 0.5853(4) 0.88217(11) 0.0264(7) Uani 1 1 d .
H33 H 0.5553 0.6269 0.8836 0.032 Uiso 1 1 calc R
C34 C 0.4102(3) 0.6978(4) 0.90485(13) 0.0387(9) Uani 1 1 d .
H34A H 0.4067 0.7971 0.8905 0.058 Uiso 1 1 calc R
H34B H 0.4460 0.7103 0.9341 0.058 Uiso 1 1 calc R
H34C H 0.3346 0.6579 0.9044 0.058 Uiso 1 1 calc R
C35 C 0.4281(3) 0.5702(5) 0.83575(12) 0.0376(9) Uani 1 1 d .
H35A H 0.4239 0.6714 0.8225 0.056 Uiso 1 1 calc R
H35B H 0.3532 0.5264 0.8335 0.056 Uiso 1 1 calc R
H35C H 0.4752 0.5031 0.8215 0.056 Uiso 1 1 calc R

loop_
_atom_site_aniso_label
_atom_site_aniso_U_11
_atom_site_aniso_U_22
_atom_site_aniso_U_33
_atom_site_aniso_U_23
_atom_site_aniso_U_13
_atom_site_aniso_U_12
Ge1 0.01709(19) 0.0295(2) 0.01587(17) 0.00143(12) 0.00334(12) 0.00178(13)
S1 0.0338(5) 0.0480(6) 0.0518(6) 0.0091(5) 0.0117(4) -0.0030(4)
F1 0.0236(12) 0.098(2) 0.0584(16) -0.0378(15) 0.0121(11) -0.0099(13)
F2 0.0504(16) 0.0530(16) 0.0647(17) -0.0153(13) 0.0061(13) 0.0132(12)
F3 0.0334(13) 0.0851(19) 0.0402(13) -0.0403(13) 0.0083(10) -0.0017(12)
O1 0.0366(14) 0.0300(13) 0.0233(12) -0.0111(9) 0.0052(10) -0.0083(10)
N1 0.0175(13) 0.0189(12) 0.0190(12) -0.0003(9) 0.0056(10) 0.0004(10)
N2 0.0193(13) 0.0216(13) 0.0183(12) -0.0006(10) 0.0051(10) 0.0024(10)
C1 0.0293(19) 0.044(2) 0.0265(17) -0.0100(15) 0.0048(14) -0.0088(16)
C2 0.028(2) 0.064(3) 0.035(2) -0.026(2) 0.0031(16) -0.0024(18)
C3 0.0246(18) 0.0345(19) 0.0286(17) -0.0134(14) 0.0093(14) -0.0031(14)
C4 0.043(2) 0.047(2) 0.0320(19) 0.0044(17) 0.0110(17) 0.0141(18)
C5 0.026(2) 0.061(3) 0.049(2) -0.014(2) -0.0016(17) 0.0085(19)
C6 0.0222(19) 0.043(2) 0.065(3) -0.018(2) 0.0103(18) -0.0047(16)
C7 0.0138(14) 0.0222(15) 0.0181(13) -0.0037(11) 0.0021(11) 0.0011(11)
C8 0.0202(16) 0.0227(15) 0.0196(14) -0.0016(12) 0.0026(12) -0.0001(12)
C9 0.0200(16) 0.0343(18) 0.0258(16) -0.0021(13) 0.0085(13) -0.0028(13)
C10 0.0210(17) 0.0343(18) 0.0316(17) -0.0087(14) 0.0088(14) 0.0035(14)
C11 0.0201(16) 0.0241(16) 0.0307(17) -0.0048(13) 0.0003(13) 0.0040(13)
C12 0.0151(14) 0.0225(15) 0.0190(14) -0.0041(11) -0.0014(11) 0.0001(12)
C13 0.0265(18) 0.0294(17) 0.0250(16) 0.0052(13) 0.0098(13) 0.0020(14)
C14 0.033(2) 0.045(2) 0.0284(18) 0.0105(16) 0.0046(15) 0.0055(17)
C15 0.038(2) 0.0301(18) 0.039(2) 0.0022(15) 0.0177(17) -0.0024(16)
C16 0.0224(16) 0.0211(15) 0.0264(16) 0.0015(12) 0.0041(13) 0.0018(12)
C17 0.046(2) 0.0247(17) 0.0245(16) 0.0019(13) 0.0027(15) 0.0032(15)
C18 0.037(2) 0.0202(16) 0.0385(19) 0.0010(14) 0.0052(16) 0.0028(14)
C19 0.0231(17) 0.0259(16) 0.0251(16) -0.0032(13) 0.0028(13) -0.0025(13)
C20 0.0211(16) 0.0153(14) 0.0195(14) 0.0017(11) 0.0023(12) -0.0004(11)
C21 0.0259(17) 0.0174(14) 0.0198(14) -0.0032(11) 0.0034(12) 0.0014(12)
C22 0.0235(16) 0.0186(14) 0.0190(14) -0.0008(11) 0.0041(12) 0.0034(12)
C23 0.0301(19) 0.0338(18) 0.0243(16) -0.0071(14) 0.0089(14) -0.0017(15)
C24 0.0212(16) 0.0230(15) 0.0180(14) -0.0009(11) 0.0081(12) -0.0011(12)
C25 0.0262(17) 0.0278(16) 0.0195(14) 0.0024(12) 0.0073(12) 0.0014(13)
C26 0.0291(18) 0.0284(17) 0.0304(17) 0.0063(14) 0.0102(14) -0.0018(14)
C27 0.0263(18) 0.0358(19) 0.0325(18) 0.0014(15) 0.0090(14) -0.0069(15)
C28 0.0198(16) 0.0328(18) 0.0293(17) 0.0023(14) 0.0037(13) 0.0017(14)
C29 0.0237(17) 0.0251(16) 0.0208(15) 0.0009(12) 0.0057(12) 0.0000(13)
C30 0.0234(17) 0.0302(18) 0.0301(17) 0.0092(14) 0.0091(14) 0.0047(14)
C31 0.035(2) 0.052(2) 0.035(2) 0.0076(18) 0.0034(16) 0.0091(18)
C32 0.051(3) 0.031(2) 0.054(3) -0.0007(18) 0.004(2) 0.0136(18)
C33 0.0224(17) 0.0263(17) 0.0311(17) 0.0044(13) 0.0067(14) 0.0044(13)
C34 0.040(2) 0.0311(19) 0.047(2) 0.0034(17) 0.0127(18) 0.0094(16)
C35 0.039(2) 0.041(2) 0.0317(19) 0.0095(16) 0.0039(16) 0.0038(17)

loop_
_atom_type_symbol
_atom_type_description
_atom_type_scat_dispersion_real
_atom_type_scat_dispersion_imag
_atom_type_scat_source
C C 0.0033 0.0016 'International Tables Vol C Tables 4.2.6.8 and 6.1.1.4'
H H 0.0000 0.0000 'International Tables Vol C Tables 4.2.6.8 and 6.1.1.4'
N N 0.0061 0.0033 'International Tables Vol C Tables 4.2.6.8 and 6.1.1.4'
O O 0.0106 0.0060 'International Tables Vol C Tables 4.2.6.8 and 6.1.1.4'
F F 0.0171 0.0103 'International Tables Vol C Tables 4.2.6.8 and 6.1.1.4'
S S 0.1246 0.1234 'International Tables Vol C Tables 4.2.6.8 and 6.1.1.4'
Ge Ge 0.1547 1.8001 'International Tables Vol C Tables 4.2.6.8 and 6.1.1.4'

loop_
_geom_angle_atom_site_label_1
_geom_angle_atom_site_label_2
_geom_angle_atom_site_label_3
_geom_angle
O1 Ge1 N2 94.90(10)
O1 Ge1 N1 96.69(11)
N2 Ge1 N1 88.45(11)
C6 S1 C3 91.8(2)
C1 O1 Ge1 112.8(2)
C20 N1 C7 119.5(3)
C20 N1 Ge1 119.9(2)
C7 N1 Ge1 118.94(19)
C22 N2 C24 120.7(3)
C22 N2 Ge1 119.6(2)
C24 N2 Ge1 118.74(19)
O1 C1 C3 114.4(3)
O1 C1 C2 106.9(3)
C3 C1 C2 111.5(3)
F1 C2 F3 107.5(3)
F1 C2 F2 104.7(4)
F3 C2 F2 104.5(3)
F1 C2 C1 114.2(4)
F3 C2 C1 112.7(3)
F2 C2 C1 112.4(3)
C4 C3 C1 124.2(4)
C4 C3 S1 111.8(3)
C1 C3 S1 123.9(3)
C3 C4 C5 111.4(4)
C6 C5 C4 112.9(4)
C5 C6 S1 112.0(3)
C8 C7 C12 121.6(3)
C8 C7 N1 119.9(3)
C12 C7 N1 118.5(3)
C9 C8 C7 117.6(3)
C9 C8 C13 119.0(3)
C7 C8 C13 123.3(3)
C10 C9 C8 121.4(3)
C11 C10 C9 119.9(3)
C10 C11 C12 121.8(3)
C11 C12 C7 117.6(3)
C11 C12 C16 121.6(3)
C7 C12 C16 120.8(3)
C8 C13 C14 110.3(3)
C8 C13 C15 112.1(3)
C14 C13 C15 109.4(3)
C12 C16 C17 112.5(3)
C12 C16 C18 112.5(3)
C17 C16 C18 108.9(3)
N1 C20 C21 122.6(3)
N1 C20 C19 120.2(3)
C21 C20 C19 117.1(3)
C22 C21 C20 125.7(3)
N2 C22 C21 123.2(3)
N2 C22 C23 119.4(3)
C21 C22 C23 117.3(3)
C25 C24 C29 121.0(3)
C25 C24 N2 119.3(3)
C29 C24 N2 119.7(3)
C26 C25 C24 118.7(3)
C26 C25 C30 119.2(3)
C24 C25 C30 122.1(3)
C27 C26 C25 120.8(3)
C28 C27 C26 120.1(3)
C27 C28 C29 121.3(3)
C28 C29 C24 118.0(3)
C28 C29 C33 119.2(3)
C24 C29 C33 122.8(3)
C32 C30 C25 111.9(3)
C32 C30 C31 110.9(3)
C25 C30 C31 111.5(3)
C29 C33 C35 110.8(3)
C29 C33 C34 111.0(3)
C35 C33 C34 110.7(3)

loop_
_geom_bond_atom_site_label_1
_geom_bond_atom_site_label_2
_geom_bond_distance
Ge1 O1 1.855(2)
Ge1 N2 2.004(3)
Ge1 N1 2.011(3)
S1 C6 1.709(4)
S1 C3 1.711(4)
F1 C2 1.324(5)
F2 C2 1.367(6)
F3 C2 1.336(4)
O1 C1 1.417(4)
N1 C20 1.323(4)
N1 C7 1.447(4)
N2 C22 1.333(4)
N2 C24 1.441(4)
C1 C3 1.493(5)
C1 C2 1.513(6)
C3 C4 1.349(5)
C4 C5 1.447(6)
C5 C6 1.324(7)
C7 C8 1.406(4)
C7 C12 1.413(4)
C8 C9 1.397(5)
C8 C13 1.521(4)
C9 C10 1.379(5)
C10 C11 1.377(5)
C11 C12 1.388(4)
C12 C16 1.523(4)
C13 C14 1.529(5)
C13 C15 1.537(5)
C16 C17 1.528(5)
C16 C18 1.532(4)
C19 C20 1.513(4)
C20 C21 1.406(4)
C21 C22 1.395(5)
C22 C23 1.509(4)
C24 C25 1.402(4)
C24 C29 1.411(5)
C25 C26 1.389(5)
C25 C30 1.529(5)
C26 C27 1.386(5)
C27 C28 1.379(5)
C28 C29 1.394(5)
C29 C33 1.521(4)
C30 C32 1.512(5)
C30 C31 1.532(5)
C33 C35 1.527(5)
C33 C34 1.535(5)
